data_1506737
loop_
_publ_author_name
'Doyle, Michael P.'
'Wang, Yuanhua'
'Ghorbani, Pejman'
'Bappert, Erhard'

_publ_section_title
;
 Amplification of asymmetric induction in sequential reactions of
 bis-diazoacetates catalyzed by chiral dirhodium(II) carboxamidates.
;
_journal_issue 22
_journal_name_full 'Organic letters'
_journal_page_first 5035
_journal_page_last 5038
_journal_paper_doi 10.1021/ol0520121
_journal_volume 7
_journal_year 2005
_chemical_formula_moiety 'C10 H12 O4'
_chemical_formula_sum 'C10 H12 O4'
_chemical_formula_weight 196.20
_chemical_name_common S-001-A
_chemical_name_systematic
;
S-001-A
;
_space_group_IT_number 14
_symmetry_cell_setting monoclinic
_symmetry_space_group_name_Hall '-P 2yn'
_symmetry_space_group_name_H-M 'P 1 21/n 1'
_atom_sites_solution_hydrogens difmap
_atom_sites_solution_primary direct
_atom_sites_solution_secondary difmap
_audit_creation_method 'SHELXL-97 & ZCIF'
_cell_angle_alpha 90.00
_cell_angle_beta 99.118(2)
_cell_angle_gamma 90.00
_cell_formula_units_Z 2
_cell_length_a 8.4475(8)
_cell_length_b 5.4646(5)
_cell_length_c 10.2032(9)
_cell_measurement_reflns_used 3031
_cell_measurement_temperature 213(2)
_cell_measurement_theta_max 28.9
_cell_measurement_theta_min 2.9
_cell_volume 465.05(7)
_computing_cell_refinement 'SAINT (Bruker, 1999)'
_computing_data_collection 'SMART (Bruker, 1999)'
_computing_data_reduction SAINT
_computing_molecular_graphics 'Platon (Spek, 1990)'
_computing_publication_material SHELXL-97
_computing_structure_refinement 'SHELXL-97 (Sheldrick, 1997)'
_computing_structure_solution 'SHELXS-97 (Sheldrick, 1990)'
_diffrn_ambient_temperature 213(2)
_diffrn_detector 'CCD area detector'
_diffrn_detector_area_resol_mean 8.33
_diffrn_detector_type 'Bruker Smart1000'
_diffrn_measured_fraction_theta_full 0.999
_diffrn_measured_fraction_theta_max 0.999
_diffrn_measurement_details NFRAMES=606,606,606,50,1206,50
_diffrn_measurement_device_type 'three-circle diffractometer'
_diffrn_measurement_method '\w and \f scans'
_diffrn_measurement_specimen_support 'glass capillary'
_diffrn_orient_matrix_type standard
_diffrn_orient_matrix_UB_11 -0.1160570
_diffrn_orient_matrix_UB_12 0.0294964
_diffrn_orient_matrix_UB_13 0.0036936
_diffrn_orient_matrix_UB_21 0.0179300
_diffrn_orient_matrix_UB_22 -0.0455277
_diffrn_orient_matrix_UB_23 0.0961333
_diffrn_orient_matrix_UB_31 0.0241778
_diffrn_orient_matrix_UB_32 0.1747657
_diffrn_orient_matrix_UB_33 0.0244444
_diffrn_radiation_monochromator graphite
_diffrn_radiation_source 'fine-focus sealed tube'
_diffrn_radiation_type MoK\a
_diffrn_radiation_wavelength 0.71073
_diffrn_reflns_av_R_equivalents 0.0200
_diffrn_reflns_av_sigmaI/netI 0.0131
_diffrn_reflns_limit_h_max 10
_diffrn_reflns_limit_h_min -10
_diffrn_reflns_limit_k_max 7
_diffrn_reflns_limit_k_min -7
_diffrn_reflns_limit_l_max 13
_diffrn_reflns_limit_l_min -13
_diffrn_reflns_number 5725
_diffrn_reflns_theta_full 27.49
_diffrn_reflns_theta_max 27.49
_diffrn_reflns_theta_min 2.91
_diffrn_source_current 40
_diffrn_source_voltage 50
_diffrn_standards_decay_% 0.08
_exptl_absorpt_coefficient_mu 0.109
_exptl_absorpt_correction_T_max 0.991
_exptl_absorpt_correction_T_min 0.933
_exptl_absorpt_correction_type multi-scan
_exptl_absorpt_process_details 'SADABS (Sheldrick, 1996)'
_exptl_crystal_colour colorless
_exptl_crystal_density_diffrn 1.401
_exptl_crystal_density_method not_measured
_exptl_crystal_description needle
_exptl_crystal_F_000 208
_exptl_crystal_id 'Doyle/Yuanhua S-001-A'
_exptl_crystal_size_max 0.45
_exptl_crystal_size_mid 0.18
_exptl_crystal_size_min 0.08
_refine_diff_density_max 0.262
_refine_diff_density_min -0.181
_refine_diff_density_rms 0.035
_refine_ls_extinction_coef 0.018(4)
_refine_ls_extinction_expression Fc^*^=kFc[1+0.001xFc^2^\l^3^/sin(2\q)]^-1/4^
_refine_ls_extinction_method SHELXL
_refine_ls_goodness_of_fit_ref 1.000
_refine_ls_hydrogen_treatment constr
_refine_ls_matrix_type full
_refine_ls_number_parameters 89
_refine_ls_number_reflns 1058
_refine_ls_number_restraints 0
_refine_ls_restrained_S_all 1.000
_refine_ls_R_factor_all 0.0394
_refine_ls_R_factor_gt 0.0354
_refine_ls_shift/su_max 0.000
_refine_ls_shift/su_mean 0.000
_refine_ls_structure_factor_coef Fsqd
_refine_ls_weighting_details 'w=1/[\s^2^(Fo^2^)+(0.022P)^2^+0.2265P], P=(max(Fo^2^,0)+2Fc^2^)/3'
_refine_ls_weighting_scheme calc
_refine_ls_wR_factor_gt 0.0745
_refine_ls_wR_factor_ref 0.0776
_reflns_number_gt 962
_reflns_number_total 1058
_reflns_threshold_expression >2sigma(I)
_cod_data_source_file ol0520121si20050819_025516.cif
_cod_data_source_block 1241
_cod_original_sg_symbol_H-M 'P 21/n'
_cod_database_code 1506737
_diffrn_measurement_total_frames-ccd 3124
_diffrn_measurement_frame_width-ccd 0.3
_diffrn_detector_distance-ccd 4.99
_diffrn_measurement_frame_time-ccd 15
_diffrn_measurement_total_time-ccd 19.2
_diffrn_measurement_frame_size-ccd 512

loop_
_symmetry_equiv_pos_as_xyz
'x, y, z'
'-x+1/2, y+1/2, -z+1/2'
'-x, -y, -z'
'x-1/2, -y-1/2, z-1/2'

loop_
_atom_site_label
_atom_site_type_symbol
_atom_site_fract_x
_atom_site_fract_y
_atom_site_fract_z
_atom_site_U_iso_or_equiv
_atom_site_adp_type
_atom_site_occupancy
_atom_site_symmetry_multiplicity
_atom_site_calc_flag
O1 O 0.53240(11) 0.8975(2) 1.15381(9) 0.0471(3) Uani 1 1 d
O2 O 0.76574(10) 1.04060(16) 1.09670(8) 0.0356(2) Uani 1 1 d
C1 C 0.65065(14) 0.8700(2) 1.10478(12) 0.0352(3) Uani 1 1 d
C2 C 0.72900(16) 0.6701(2) 1.03688(15) 0.0386(3) Uani 1 1 d
H21 H 0.7624(19) 0.535(3) 1.0941(16) 0.054(5) Uiso 1 1 d
H22 H 0.6669(18) 0.617(3) 0.9524(16) 0.050(4) Uiso 1 1 d
C3 C 0.85940(13) 0.8618(2) 1.02584(11) 0.0306(3) Uani 1 1 d
C4 C 0.87047(14) 0.9548(3) 0.88804(12) 0.0349(3) Uani 1 1 d
H41 H 0.7615(18) 0.991(3) 0.8424(14) 0.041(4) Uiso 1 1 d
H42 H 0.9163(16) 0.823(3) 0.8404(13) 0.038(4) Uiso 1 1 d
C5 C 0.97791(14) 1.1797(2) 0.89127(13) 0.0360(3) Uani 1 1 d
H51 H 0.9259(17) 1.317(3) 0.9293(15) 0.042(4) Uiso 1 1 d
H52 H 0.9922(16) 1.230(3) 0.8014(15) 0.042(4) Uiso 1 1 d

loop_
_atom_site_aniso_label
_atom_site_aniso_U_11
_atom_site_aniso_U_22
_atom_site_aniso_U_33
_atom_site_aniso_U_23
_atom_site_aniso_U_13
_atom_site_aniso_U_12
O1 0.0355(5) 0.0655(7) 0.0442(5) 0.0051(5) 0.0188(4) 0.0078(4)
O2 0.0325(4) 0.0373(5) 0.0396(5) -0.0043(4) 0.0135(3) 0.0040(4)
C1 0.0306(6) 0.0436(7) 0.0323(6) 0.0043(5) 0.0084(5) 0.0036(5)
C2 0.0336(6) 0.0374(7) 0.0476(7) -0.0019(6) 0.0155(5) -0.0020(5)
C3 0.0280(6) 0.0310(6) 0.0352(6) -0.0027(4) 0.0119(4) 0.0030(4)
C4 0.0277(6) 0.0462(7) 0.0316(6) -0.0012(5) 0.0072(5) 0.0006(5)
C5 0.0307(6) 0.0414(7) 0.0372(6) 0.0083(5) 0.0097(5) 0.0051(5)

loop_
_atom_type_symbol
_atom_type_description
_atom_type_scat_dispersion_real
_atom_type_scat_dispersion_imag
_atom_type_scat_source
C C 0.0033 0.0016 'International Tables Vol C Tables 4.2.6.8 and 6.1.1.4'
H H 0.0000 0.0000 'International Tables Vol C Tables 4.2.6.8 and 6.1.1.4'
O O 0.0106 0.0060 'International Tables Vol C Tables 4.2.6.8 and 6.1.1.4'

loop_
_geom_angle_atom_site_label_1
_geom_angle_atom_site_label_2
_geom_angle_atom_site_label_3
_geom_angle
_geom_angle_site_symmetry_1
_geom_angle_site_symmetry_3
C1 O2 C3 91.11(8) . .
O1 C1 O2 126.35(12) . .
O1 C1 C2 137.95(13) . .
O2 C1 C2 95.70(9) . .
C1 C2 C3 84.90(9) . .
C1 C2 H21 112.8(10) . .
C3 C2 H21 115.2(10) . .
C1 C2 H22 114.1(9) . .
C3 C2 H22 115.4(9) . .
H21 C2 H22 111.9(14) . .
O2 C3 C4 110.00(9) . .
O2 C3 C5 109.13(9) . 3_777
C4 C3 C5 112.70(9) . 3_777
O2 C3 C2 88.28(8) . .
C4 C3 C2 116.60(11) . .
C5 C3 C2 117.06(11) 3_777 .
C3 C4 C5 112.03(10) . .
C3 C4 H41 108.4(8) . .
C5 C4 H41 110.9(9) . .
C3 C4 H42 107.5(8) . .
C5 C4 H42 108.8(8) . .
H41 C4 H42 109.0(12) . .
C3 C5 C4 112.09(10) 3_777 .
C3 C5 H51 108.6(9) 3_777 .
C4 C5 H51 108.8(8) . .
C3 C5 H52 109.2(8) 3_777 .
C4 C5 H52 111.4(9) . .
H51 C5 H52 106.7(12) . .

loop_
_geom_bond_atom_site_label_1
_geom_bond_atom_site_label_2
_geom_bond_distance
_geom_bond_site_symmetry_2
O1 C1 1.1954(14) .
O2 C1 1.3587(15) .
O2 C3 1.5114(13) .
C1 C2 1.5025(17) .
C2 C3 1.5374(17) .
C2 H21 0.954(17) .
C2 H22 0.980(16) .
C3 C4 1.5118(16) .
C3 C5 1.5123(16) 3_777
C4 C5 1.5251(18) .
C4 H41 0.983(15) .
C4 H42 0.983(14) .
C5 H51 0.978(15) .
C5 H52 0.982(14) .

loop_
_geom_torsion_atom_site_label_1
_geom_torsion_atom_site_label_2
_geom_torsion_atom_site_label_3
_geom_torsion_atom_site_label_4
_geom_torsion
_geom_torsion_site_symmetry_1
_geom_torsion_site_symmetry_4
C3 O2 C1 O1 -179.85(13) . .
C3 O2 C1 C2 0.50(10) . .
O1 C1 C2 C3 179.93(16) . .
O2 C1 C2 C3 -0.50(10) . .
C1 O2 C3 C4 117.28(10) . .
C1 O2 C3 C5 -118.61(10) . 3_777
C1 O2 C3 C2 -0.49(9) . .
C1 C2 C3 O2 0.44(9) . .
C1 C2 C3 C4 -111.13(11) . .
C1 C2 C3 C5 111.10(11) . 3_777
O2 C3 C4 C5 69.53(12) . .
C5 C3 C4 C5 -52.49(15) 3_777 .
C2 C3 C4 C5 167.96(10) . .
C3 C4 C5 C3 52.16(14) . 3_777
